data_2221689
loop_
_publ_author_name
'Arshad, Muhammad Nadeem'
'Tahir, M. Nawaz'
'Khan, Islam Ullah'
'Shafiq, Muhammad'
'Ahmad, Sarfraz'

_publ_section_title
;
 (2<i>R</i>)-2-Benzenesulfonamido-2-phenylethanoic acid
;
_journal_coeditor_code HB2938
_journal_issue 5
_journal_name_full 'Acta Crystallographica Section E'
_journal_page_first o940
_journal_paper_doi 10.1107/S1600536809011611
_journal_volume 65
_journal_year 2009
_chemical_formula_iupac 'C14 H13 N O4 S'
_chemical_formula_moiety 'C14 H13 N O4 S'
_chemical_formula_sum 'C14 H13 N O4 S'
_chemical_formula_weight 291.31
_chemical_name_systematic
;
(2<i>R</i>)-2-Benzenesulfonamido-2-phenylethanoic acid
;
_space_group_IT_number 19
_symmetry_cell_setting orthorhombic
_symmetry_space_group_name_Hall 'P 2ac 2ab'
_symmetry_space_group_name_H-M 'P 21 21 21'
_atom_sites_solution_hydrogens geom
_atom_sites_solution_primary direct
_atom_sites_solution_secondary difmap
_audit_creation_method SHELXL-97
_cell_angle_alpha 90
_cell_angle_beta 90
_cell_angle_gamma 90
_cell_formula_units_Z 4
_cell_length_a 5.6022(5)
_cell_length_b 12.5026(9)
_cell_length_c 19.7886(15)
_cell_measurement_reflns_used 2818
_cell_measurement_temperature 296(2)
_cell_measurement_theta_max 26.73
_cell_measurement_theta_min 2.63
_cell_volume 1386.03(19)
_computing_cell_refinement 'SAINT (Bruker, 2007)'
_computing_data_collection 'APEX2 (Bruker, 2007)'
_computing_data_reduction 'SAINT (Bruker, 2007)'
_computing_molecular_graphics 'ORTEP-3 for Windows (Farrugia, 1997) and PLATON (Spek, 2009)'
_computing_publication_material 'WinGX (Farrugia, 1999) and PLATON (Spek, 2009)'
_computing_structure_refinement 'SHELXL97 (Sheldrick, 2008)'
_computing_structure_solution 'SHELXS97 (Sheldrick, 2008)'
_diffrn_ambient_temperature 296(2)
_diffrn_detector_area_resol_mean 7.80
_diffrn_measured_fraction_theta_full 0.999
_diffrn_measured_fraction_theta_max 0.999
_diffrn_measurement_device_type 'Bruker Kappa APEXII CCD'
_diffrn_measurement_method \w
_diffrn_radiation_monochromator graphite
_diffrn_radiation_source 'fine-focus sealed tube'
_diffrn_radiation_type MoK\a
_diffrn_radiation_wavelength 0.71073
_diffrn_reflns_av_R_equivalents 0.0499
_diffrn_reflns_av_sigmaI/netI 0.0930
_diffrn_reflns_limit_h_max 3
_diffrn_reflns_limit_h_min -7
_diffrn_reflns_limit_k_max 15
_diffrn_reflns_limit_k_min -15
_diffrn_reflns_limit_l_max 25
_diffrn_reflns_limit_l_min -25
_diffrn_reflns_number 8476
_diffrn_reflns_theta_full 26.73
_diffrn_reflns_theta_max 26.73
_diffrn_reflns_theta_min 2.63
_diffrn_standards_number 0
_exptl_absorpt_coefficient_mu 0.246
_exptl_absorpt_correction_T_max 0.966
_exptl_absorpt_correction_T_min 0.944
_exptl_absorpt_correction_type multi-scan
_exptl_absorpt_process_details '(SADABS; Bruker, 2005)'
_exptl_crystal_colour Colorless
_exptl_crystal_density_diffrn 1.396
_exptl_crystal_density_method 'not measured'
_exptl_crystal_description prism
_exptl_crystal_F_000 608
_exptl_crystal_size_max 0.22
_exptl_crystal_size_mid 0.18
_exptl_crystal_size_min 0.15
_refine_diff_density_max 0.234
_refine_diff_density_min -0.282
_refine_ls_abs_structure_details 'Flack (1983), 1092 Friedal Pairs'
_refine_ls_abs_structure_Flack 0.02(10)
_refine_ls_extinction_method none
_refine_ls_goodness_of_fit_ref 1.014
_refine_ls_hydrogen_treatment constr
_refine_ls_matrix_type full
_refine_ls_number_parameters 182
_refine_ls_number_reflns 2818
_refine_ls_number_restraints 0
_refine_ls_restrained_S_all 1.014
_refine_ls_R_factor_all 0.1100
_refine_ls_R_factor_gt 0.0511
_refine_ls_shift/su_max 0.000
_refine_ls_shift/su_mean 0.000
_refine_ls_structure_factor_coef Fsqd
_refine_ls_weighting_details 'calc w=1/[\s^2^(Fo^2^)+(0.0304P)^2^] where P=(Fo^2^+2Fc^2^)/3'
_refine_ls_weighting_scheme calc
_refine_ls_wR_factor_gt 0.0773
_refine_ls_wR_factor_ref 0.0913
_reflns_number_gt 1679
_reflns_number_total 2818
_reflns_threshold_expression I>2\s(I)
_cod_data_source_file hb2938.cif
_cod_data_source_block I
_cod_database_code 2221689
_cod_database_fobs_code 2221689

loop_
_symmetry_equiv_pos_site_id
_symmetry_equiv_pos_as_xyz
1 x,y,z
2 1/2-x,-y,1/2+z
3 1/2+x,1/2-y,-z
4 -x,1/2+y,1/2-z

loop_
_atom_site_aniso_label
_atom_site_aniso_U_11
_atom_site_aniso_U_22
_atom_site_aniso_U_33
_atom_site_aniso_U_12
_atom_site_aniso_U_13
_atom_site_aniso_U_23
S1 0.0371(7) 0.0395(4) 0.0395(4) 0.0025(5) -0.0015(5) 0.0072(4)
O1 0.0308(18) 0.0569(13) 0.0590(14) 0.0051(14) -0.0105(13) 0.0060(12)
O2 0.055(2) 0.0573(14) 0.0538(14) -0.0093(13) 0.0066(13) 0.0230(11)
O3 0.037(2) 0.0322(13) 0.0677(16) 0.0072(13) 0.0039(16) 0.0136(12)
O4 0.048(2) 0.0318(11) 0.0690(16) -0.0128(14) -0.0048(14) 0.0143(10)
N1 0.030(2) 0.0351(13) 0.0364(13) 0.0025(15) 0.0059(13) -0.0056(11)
C1 0.031(3) 0.0481(19) 0.0297(18) -0.0040(18) 0.0001(17) -0.0046(14)
C2 0.045(3) 0.067(2) 0.048(2) 0.001(3) 0.000(2) -0.0200(17)
C3 0.049(4) 0.096(3) 0.072(3) 0.016(3) -0.006(2) -0.039(3)
C4 0.085(5) 0.059(3) 0.082(3) 0.015(3) -0.011(3) -0.033(2)
C5 0.070(4) 0.046(2) 0.076(3) -0.010(2) -0.004(3) -0.0124(19)
C6 0.057(3) 0.0494(19) 0.050(2) 0.001(2) 0.009(2) -0.0060(19)
C7 0.032(3) 0.0251(15) 0.0378(16) 0.0002(19) 0.0039(17) 0.0037(12)
C8 0.041(3) 0.0298(18) 0.0311(17) 0.002(2) 0.003(2) -0.0001(14)
C9 0.030(3) 0.0242(14) 0.0412(18) 0.0008(17) 0.0001(18) 0.0012(13)
C10 0.057(3) 0.0360(17) 0.059(2) -0.006(2) 0.003(2) -0.0045(16)
C11 0.082(4) 0.045(2) 0.080(3) -0.014(2) -0.017(3) -0.012(2)
C12 0.093(5) 0.062(3) 0.062(3) -0.005(3) -0.011(3) -0.027(2)
C13 0.078(5) 0.103(3) 0.059(3) -0.017(3) 0.020(3) -0.029(2)
C14 0.059(4) 0.068(2) 0.048(2) -0.022(2) 0.013(2) -0.017(2)

loop_
_atom_site_type_symbol
_atom_site_label
_atom_site_fract_x
_atom_site_fract_y
_atom_site_fract_z
_atom_site_U_iso_or_equiv
_atom_site_thermal_displace_type
_atom_site_calc_flag
_atom_site_refinement_flags
_atom_site_occupancy
S S1 0.8906(2) 0.51683(6) 0.15187(4) 0.0387(3) Uani . . 1.000
O O1 1.1438(4) 0.50754(15) 0.15986(10) 0.0489(9) Uani . . 1.000
O O2 0.7303(5) 0.44742(17) 0.18723(11) 0.0554(9) Uani . . 1.000
O O3 0.2940(5) 0.62039(15) 0.01637(12) 0.0456(10) Uani . . 1.000
O O4 0.6710(5) 0.68015(15) 0.01169(12) 0.0496(9) Uani . . 1.000
N N1 0.8409(5) 0.49873(16) 0.07161(11) 0.0338(9) Uani . . 1.000
C C1 0.8088(7) 0.6505(2) 0.17079(15) 0.0363(13) Uani . . 1.000
C C2 0.5942(8) 0.6698(3) 0.20125(16) 0.0533(14) Uani . . 1.000
C C3 0.5343(9) 0.7746(4) 0.21780(18) 0.0723(19) Uani . . 1.000
C C4 0.6886(11) 0.8565(3) 0.2012(2) 0.075(2) Uani . . 1.000
C C5 0.8993(9) 0.8359(3) 0.16954(19) 0.0640(18) Uani . . 1.000
C C6 0.9639(7) 0.7318(2) 0.15472(16) 0.0521(14) Uani . . 1.000
C C7 0.6001(7) 0.49830(19) 0.04431(13) 0.0316(12) Uani . . 1.000
C C8 0.5281(8) 0.6104(2) 0.02287(14) 0.0340(13) Uani . . 1.000
C C9 0.5829(7) 0.4265(2) -0.01808(14) 0.0318(13) Uani . . 1.000
C C10 0.3966(8) 0.3565(2) -0.02540(17) 0.0507(13) Uani . . 1.000
C C11 0.3774(10) 0.2936(3) -0.0832(2) 0.0690(18) Uani . . 1.000
C C12 0.5456(10) 0.3020(3) -0.1324(2) 0.072(2) Uani . . 1.000
C C13 0.7293(9) 0.3721(3) -0.1256(2) 0.080(2) Uani . . 1.000
C C14 0.7496(7) 0.4351(3) -0.06873(18) 0.0583(16) Uani . . 1.000
H H1 0.95974 0.48921 0.04478 0.0406 Uiso . . 1.000
H H2 0.49001 0.61383 0.21076 0.0640 Uiso . . 1.000
H H3 0.39147 0.78931 0.23985 0.0865 Uiso . . 1.000
H H3O 0.26138 0.68249 0.00676 0.0547 Uiso . . 1.000
H H4 0.64818 0.92669 0.21182 0.0899 Uiso . . 1.000
H H5 1.00004 0.89197 0.15781 0.0768 Uiso . . 1.000
H H6 1.10972 0.71706 0.13426 0.0624 Uiso . . 1.000
H H7 0.48902 0.47247 0.07892 0.0379 Uiso . . 1.000
H H10 0.28216 0.35094 0.00847 0.0608 Uiso . . 1.000
H H11 0.25062 0.24614 -0.08804 0.0827 Uiso . . 1.000
H H12 0.53489 0.25964 -0.17091 0.0872 Uiso . . 1.000
H H13 0.84273 0.37763 -0.15968 0.0956 Uiso . . 1.000
H H14 0.87550 0.48313 -0.06466 0.0702 Uiso . . 1.000

loop_
_atom_type_symbol
_atom_type_description
_atom_type_scat_dispersion_real
_atom_type_scat_dispersion_imag
_atom_type_scat_source
C C 0.0033 0.0016 'International Tables Vol C Tables 4.2.6.8 and 6.1.1.4'
H H 0.0000 0.0000 'International Tables Vol C Tables 4.2.6.8 and 6.1.1.4'
N N 0.0061 0.0033 'International Tables Vol C Tables 4.2.6.8 and 6.1.1.4'
O O 0.0106 0.0060 'International Tables Vol C Tables 4.2.6.8 and 6.1.1.4'
S S 0.1246 0.1234 'International Tables Vol C Tables 4.2.6.8 and 6.1.1.4'

loop_
_geom_angle_atom_site_label_1
_geom_angle_atom_site_label_2
_geom_angle_atom_site_label_3
_geom_angle_site_symmetry_1
_geom_angle_site_symmetry_2
_geom_angle_site_symmetry_3
_geom_angle
_geom_angle_publ_flag
O1 S1 O2 . . . 121.22(14) no
O1 S1 N1 . . . 105.42(14) no
O1 S1 C1 . . . 108.01(15) no
O2 S1 N1 . . . 106.58(14) no
O2 S1 C1 . . . 107.82(16) no
N1 S1 C1 . . . 107.03(13) no
C8 O3 H3O . . . 109.00 no
S1 N1 C7 . . . 121.5(2) no
S1 N1 H1 . . . 119.00 no
C7 N1 H1 . . . 119.00 no
C2 C1 C6 . . . 121.9(3) no
S1 C1 C2 . . . 119.2(3) no
S1 C1 C6 . . . 119.0(3) no
C1 C2 C3 . . . 118.8(4) no
C2 C3 C4 . . . 119.5(4) no
C3 C4 C5 . . . 120.8(4) no
C4 C5 C6 . . . 120.2(4) no
C1 C6 C5 . . . 118.8(4) no
C8 C7 C9 . . . 107.4(2) no
N1 C7 C9 . . . 111.2(3) no
N1 C7 C8 . . . 110.3(3) no
O3 C8 O4 . . . 124.9(3) no
O3 C8 C7 . . . 112.2(3) no
O4 C8 C7 . . . 122.9(4) no
C7 C9 C10 . . . 120.6(3) no
C7 C9 C14 . . . 120.0(3) no
C10 C9 C14 . . . 119.4(3) no
C9 C10 C11 . . . 120.4(4) no
C10 C11 C12 . . . 119.4(4) no
C11 C12 C13 . . . 120.3(4) no
C12 C13 C14 . . . 120.8(4) no
C9 C14 C13 . . . 119.7(4) no
C1 C2 H2 . . . 121.00 no
C3 C2 H2 . . . 121.00 no
C2 C3 H3 . . . 120.00 no
C4 C3 H3 . . . 120.00 no
C3 C4 H4 . . . 120.00 no
C5 C4 H4 . . . 120.00 no
C4 C5 H5 . . . 120.00 no
C6 C5 H5 . . . 120.00 no
C1 C6 H6 . . . 121.00 no
C5 C6 H6 . . . 121.00 no
N1 C7 H7 . . . 109.00 no
C8 C7 H7 . . . 109.00 no
C9 C7 H7 . . . 109.00 no
C9 C10 H10 . . . 120.00 no
C11 C10 H10 . . . 120.00 no
C10 C11 H11 . . . 120.00 no
C12 C11 H11 . . . 120.00 no
C11 C12 H12 . . . 120.00 no
C13 C12 H12 . . . 120.00 no
C12 C13 H13 . . . 120.00 no
C14 C13 H13 . . . 120.00 no
C9 C14 H14 . . . 120.00 no
C13 C14 H14 . . . 120.00 no

loop_
_geom_bond_atom_site_label_1
_geom_bond_atom_site_label_2
_geom_bond_site_symmetry_1
_geom_bond_site_symmetry_2
_geom_bond_distance
_geom_bond_publ_flag
S1 O1 . . 1.432(3) no
S1 O2 . . 1.432(3) no
S1 N1 . . 1.628(2) no
S1 C1 . . 1.773(3) no
O3 C8 . . 1.324(5) no
O4 C8 . . 1.204(4) no
O3 H3O . . 0.8200 no
N1 C7 . . 1.453(5) no
N1 H1 . . 0.8600 no
C1 C2 . . 1.366(6) no
C1 C6 . . 1.375(4) no
C2 C3 . . 1.392(6) no
C3 C4 . . 1.380(7) no
C4 C5 . . 1.361(7) no
C5 C6 . . 1.382(5) no
C7 C8 . . 1.519(4) no
C7 C9 . . 1.530(4) no
C9 C14 . . 1.374(5) no
C9 C10 . . 1.370(5) no
C10 C11 . . 1.392(5) no
C11 C12 . . 1.359(7) no
C12 C13 . . 1.358(7) no
C13 C14 . . 1.378(5) no
C2 H2 . . 0.9300 no
C3 H3 . . 0.9300 no
C4 H4 . . 0.9300 no
C5 H5 . . 0.9300 no
C6 H6 . . 0.9300 no
C7 H7 . . 0.9800 no
C10 H10 . . 0.9300 no
C11 H11 . . 0.9300 no
C12 H12 . . 0.9300 no
C13 H13 . . 0.9300 no
C14 H14 . . 0.9300 no

loop_
_geom_hbond_atom_site_label_D
_geom_hbond_atom_site_label_H
_geom_hbond_atom_site_label_A
_geom_hbond_site_symmetry_A
_geom_hbond_distance_DH
_geom_hbond_distance_HA
_geom_hbond_distance_DA
_geom_hbond_angle_DHA
_geom_hbond_publ_flag
N1 H1 O3 1_655 0.86 2.55 3.155(4) 128 yes
O3 H3O O4 3_465 0.82 1.83 2.646(3) 176 yes
C2 H2 O1 1_455 0.93 2.56 3.340(5) 142 yes
C3 H3 O2 4_655 0.93 2.54 3.225(5) 131 yes
C7 H7 O1 1_455 0.98 2.55 3.432(4) 150 yes

loop_
_geom_torsion_atom_site_label_1
_geom_torsion_atom_site_label_2
_geom_torsion_atom_site_label_3
_geom_torsion_atom_site_label_4
_geom_torsion_site_symmetry_1
_geom_torsion_site_symmetry_2
_geom_torsion_site_symmetry_3
_geom_torsion_site_symmetry_4
_geom_torsion
_geom_torsion_publ_flag
O1 S1 N1 C7 . . . . 177.57(18) no
O2 S1 N1 C7 . . . . 47.6(2) no
C1 S1 N1 C7 . . . . -67.6(2) no
O1 S1 C1 C2 . . . . -145.8(3) no
O1 S1 C1 C6 . . . . 33.9(3) no
O2 S1 C1 C2 . . . . -13.2(3) no
O2 S1 C1 C6 . . . . 166.5(3) no
N1 S1 C1 C2 . . . . 101.2(3) no
N1 S1 C1 C6 . . . . -79.2(3) no
S1 N1 C7 C8 . . . . 90.6(2) no
S1 N1 C7 C9 . . . . -150.35(18) no
S1 C1 C2 C3 . . . . 178.1(3) no
C6 C1 C2 C3 . . . . -1.5(5) no
S1 C1 C6 C5 . . . . 180.0(3) no
C2 C1 C6 C5 . . . . -0.4(5) no
C1 C2 C3 C4 . . . . 2.1(6) no
C2 C3 C4 C5 . . . . -0.7(6) no
C3 C4 C5 C6 . . . . -1.3(6) no
C4 C5 C6 C1 . . . . 1.8(6) no
N1 C7 C8 O3 . . . . -161.7(2) no
N1 C7 C8 O4 . . . . 20.1(4) no
C9 C7 C8 O3 . . . . 77.0(3) no
C9 C7 C8 O4 . . . . -101.2(4) no
N1 C7 C9 C10 . . . . 134.8(3) no
N1 C7 C9 C14 . . . . -48.0(4) no
C8 C7 C9 C10 . . . . -104.5(3) no
C8 C7 C9 C14 . . . . 72.7(4) no
C7 C9 C10 C11 . . . . 178.0(3) no
C14 C9 C10 C11 . . . . 0.8(5) no
C7 C9 C14 C13 . . . . -178.3(3) no
C10 C9 C14 C13 . . . . -1.0(5) no
C9 C10 C11 C12 . . . . 0.1(6) no
C10 C11 C12 C13 . . . . -0.8(7) no
C11 C12 C13 C14 . . . . 0.5(7) no
C12 C13 C14 C9 . . . . 0.4(6) no

loop_
_cod_related_entry_id
_cod_related_entry_database
_cod_related_entry_code
1 ChemSpider 1553832
